data_2228700
loop_
_publ_author_name
'Saraswathi, B. S.'
'Foro, Sabine'
'Gowda, B. Thimme'
'Fuess, Hartmut'

_publ_section_title
;
 <i>N</i>-(4-Methylphenyl)succinamic acid
;
_journal_coeditor_code DS2081
_journal_issue 1
_journal_name_full 'Acta Crystallographica Section E'
_journal_page_first o227
_journal_paper_doi 10.1107/S1600536810053298
_journal_volume 67
_journal_year 2011
_chemical_formula_iupac 'C11 H13 N O3'
_chemical_formula_moiety 'C11 H13 N O3'
_chemical_formula_sum 'C11 H13 N O3'
_chemical_formula_weight 207.22
_chemical_name_common
;
<i>N</i>-(4-Methylphenyl)succinamic acid
;
_chemical_name_systematic
;
3-[(4-methylphenyl)carbamoyl]propanoic acid
;
_space_group_IT_number 2
_symmetry_cell_setting triclinic
_symmetry_space_group_name_Hall '-P 1'
_symmetry_space_group_name_H-M 'P -1'
_atom_sites_solution_hydrogens geom
_atom_sites_solution_primary direct
_atom_sites_solution_secondary difmap
_audit_creation_method SHELXL-97
_cell_angle_alpha 83.52(2)
_cell_angle_beta 80.08(2)
_cell_angle_gamma 78.150(10)
_cell_formula_units_Z 2
_cell_length_a 4.9600(10)
_cell_length_b 8.090(2)
_cell_length_c 13.893(2)
_cell_measurement_reflns_used 25
_cell_measurement_temperature 299(2)
_cell_measurement_theta_max 21.25
_cell_measurement_theta_min 6.25
_cell_volume 535.70(19)
_computing_cell_refinement 'CAD-4-PC (Enraf--Nonius, 1996)'
_computing_data_collection 'CAD-4-PC (Enraf--Nonius, 1996)'
_computing_data_reduction 'REDU4 (Stoe & Cie, 1987)'
_computing_molecular_graphics 'PLATON (Spek, 2009)'
_computing_publication_material 'SHELXL97 (Sheldrick, 2008)'
_computing_structure_refinement 'SHELXL97 (Sheldrick, 2008)'
_computing_structure_solution 'SHELXS97 (Sheldrick, 2008)'
_diffrn_ambient_temperature 299(2)
_diffrn_measured_fraction_theta_full 0.994
_diffrn_measured_fraction_theta_max 0.994
_diffrn_measurement_device_type 'Enraf--Nonius CAD-4'
_diffrn_measurement_method \w
_diffrn_radiation_monochromator graphite
_diffrn_radiation_source 'fine-focus sealed tube'
_diffrn_radiation_type CuK\a
_diffrn_radiation_wavelength 1.54180
_diffrn_reflns_av_R_equivalents 0.0241
_diffrn_reflns_av_sigmaI/netI 0.0254
_diffrn_reflns_limit_h_max 5
_diffrn_reflns_limit_h_min -1
_diffrn_reflns_limit_k_max 9
_diffrn_reflns_limit_k_min -9
_diffrn_reflns_limit_l_max 16
_diffrn_reflns_limit_l_min -16
_diffrn_reflns_number 2515
_diffrn_reflns_theta_full 66.80
_diffrn_reflns_theta_max 66.80
_diffrn_reflns_theta_min 3.24
_diffrn_standards_decay_% 1.0
_diffrn_standards_interval_time 120
_diffrn_standards_number 3
_exptl_absorpt_coefficient_mu 0.777
_exptl_absorpt_correction_T_max 0.9404
_exptl_absorpt_correction_T_min 0.6744
_exptl_absorpt_correction_type psi-scan
_exptl_absorpt_process_details '(North <i>et al.</i>, 1968)'
_exptl_crystal_colour colourless
_exptl_crystal_density_diffrn 1.285
_exptl_crystal_density_method 'not measured'
_exptl_crystal_description plate
_exptl_crystal_F_000 220
_exptl_crystal_size_max 0.55
_exptl_crystal_size_mid 0.25
_exptl_crystal_size_min 0.08
_refine_diff_density_max 0.235
_refine_diff_density_min -0.325
_refine_ls_extinction_method none
_refine_ls_goodness_of_fit_ref 1.058
_refine_ls_hydrogen_treatment mixed
_refine_ls_matrix_type full
_refine_ls_number_parameters 143
_refine_ls_number_reflns 1888
_refine_ls_number_restraints 2
_refine_ls_restrained_S_all 1.058
_refine_ls_R_factor_all 0.0763
_refine_ls_R_factor_gt 0.0641
_refine_ls_shift/su_max 0.017
_refine_ls_shift/su_mean 0.000
_refine_ls_structure_factor_coef Fsqd
_refine_ls_weighting_details 'calc w=1/[\s^2^(Fo^2^)+(0.1156P)^2^+0.1448P] where P=(Fo^2^+2Fc^2^)/3'
_refine_ls_weighting_scheme calc
_refine_ls_wR_factor_gt 0.1787
_refine_ls_wR_factor_ref 0.1936
_reflns_number_gt 1533
_reflns_number_total 1888
_reflns_threshold_expression I>2sigma(I)
_cod_data_source_file ds2081.cif
_cod_data_source_block I
_cod_database_code 2228700
_cod_database_fobs_code 2228700

loop_
_symmetry_equiv_pos_as_xyz
'x, y, z'
'-x, -y, -z'

loop_
_atom_site_type_symbol
_atom_site_label
_atom_site_fract_x
_atom_site_fract_y
_atom_site_fract_z
_atom_site_U_iso_or_equiv
_atom_site_adp_type
_atom_site_calc_flag
_atom_site_refinement_flags
_atom_site_occupancy
_atom_site_disorder_assembly
_atom_site_disorder_group
C C1 0.0934(5) 0.7741(3) -0.07532(16) 0.0507(5) Uani d . 1 . .
C C2 -0.1340(6) 0.8882(3) -0.10364(19) 0.0650(6) Uani d . 1 . .
H H2 -0.2788 0.9345 -0.0567 0.078 Uiso calc R 1 . .
C C3 -0.1439(7) 0.9328(4) -0.2025(2) 0.0786(8) Uani d . 1 . .
H H3 -0.2988 1.0075 -0.2211 0.094 Uiso calc R 1 . .
C C4 0.0703(7) 0.8692(4) -0.27428(19) 0.0761(8) Uani d . 1 . .
C C5 0.2991(7) 0.7575(4) -0.2444(2) 0.0802(8) Uani d . 1 . .
H H5 0.4466 0.7135 -0.2912 0.096 Uiso calc R 1 . .
C C6 0.3100(6) 0.7110(3) -0.14645(19) 0.0677(7) Uani d . 1 . .
H H6 0.4650 0.6363 -0.1279 0.081 Uiso calc R 1 . .
C C7 -0.0863(4) 0.6981(3) 0.09714(16) 0.0538(6) Uani d . 1 . .
C C8 0.0133(5) 0.6313(3) 0.19407(17) 0.0603(6) Uani d . 1 . .
H H8A 0.0707 0.5091 0.1952 0.072 Uiso calc R 1 . .
H H8B 0.1748 0.6782 0.1992 0.072 Uiso calc R 1 . .
C C9 -0.2087(5) 0.6752(3) 0.28162(17) 0.0603(6) Uani d . 1 . .
H H9A -0.2574 0.7974 0.2830 0.072 Uiso calc R 1 . .
H H9B -0.3747 0.6347 0.2745 0.072 Uiso calc R 1 . .
C C10 -0.1152(5) 0.5994(3) 0.37648(17) 0.0588(6) Uani d . 1 . .
C C11 0.0523(11) 0.9182(6) -0.3816(2) 0.1183(15) Uani d . 1 . .
H H11A 0.0186 1.0394 -0.3932 0.142 Uiso calc R 1 . .
H H11B -0.0976 0.8753 -0.3993 0.142 Uiso calc R 1 . .
H H11C 0.2245 0.8709 -0.4206 0.142 Uiso calc R 1 . .
N N1 0.1202(4) 0.7230(2) 0.02421(14) 0.0533(5) Uani d D 1 . .
H H1N 0.278(4) 0.719(3) 0.0386(19) 0.064 Uiso d D 1 . .
O O1 -0.3349(3) 0.7206(3) 0.08761(13) 0.0727(6) Uani d . 1 . .
O O2 0.1144(4) 0.5108(3) 0.38248(14) 0.0853(7) Uani d . 1 . .
O O3 -0.3025(4) 0.6364(3) 0.45282(14) 0.0935(8) Uani d D 1 . .
H H3O -0.231(8) 0.598(5) 0.504(2) 0.112 Uiso d D 1 . .

loop_
_atom_site_aniso_label
_atom_site_aniso_U_11
_atom_site_aniso_U_22
_atom_site_aniso_U_33
_atom_site_aniso_U_12
_atom_site_aniso_U_13
_atom_site_aniso_U_23
C1 0.0523(12) 0.0537(11) 0.0487(11) -0.0180(9) -0.0068(9) -0.0023(9)
C2 0.0656(15) 0.0657(14) 0.0593(14) -0.0061(11) -0.0098(11) 0.0021(11)
C3 0.088(2) 0.0785(17) 0.0699(18) -0.0168(14) -0.0264(15) 0.0148(13)
C4 0.111(2) 0.0768(17) 0.0508(14) -0.0433(16) -0.0182(14) 0.0068(12)
C5 0.103(2) 0.0806(17) 0.0537(15) -0.0238(16) 0.0073(14) -0.0088(13)
C6 0.0662(15) 0.0722(15) 0.0590(14) -0.0096(12) 0.0006(11) -0.0032(11)
C7 0.0464(12) 0.0669(13) 0.0505(12) -0.0183(10) -0.0089(9) 0.0014(9)
C8 0.0447(12) 0.0842(16) 0.0522(13) -0.0163(10) -0.0102(10) 0.0061(11)
C9 0.0529(13) 0.0755(15) 0.0514(13) -0.0124(11) -0.0098(10) 0.0031(10)
C10 0.0568(13) 0.0705(14) 0.0477(12) -0.0142(11) -0.0052(10) 0.0006(10)
C11 0.188(4) 0.126(3) 0.0569(19) -0.068(3) -0.030(2) 0.0139(18)
N1 0.0414(9) 0.0713(12) 0.0485(10) -0.0151(8) -0.0080(7) -0.0007(8)
O1 0.0438(9) 0.1125(15) 0.0629(11) -0.0234(9) -0.0138(7) 0.0128(9)
O2 0.0686(12) 0.1219(17) 0.0518(10) 0.0074(11) -0.0100(8) 0.0047(10)
O3 0.0740(13) 0.1372(19) 0.0504(11) 0.0077(12) -0.0024(9) 0.0096(11)

loop_
_atom_type_symbol
_atom_type_description
_atom_type_scat_dispersion_real
_atom_type_scat_dispersion_imag
_atom_type_scat_source
C C 0.0181 0.0091 'International Tables Vol C Tables 4.2.6.8 and 6.1.1.4'
H H 0.0000 0.0000 'International Tables Vol C Tables 4.2.6.8 and 6.1.1.4'
N N 0.0311 0.0180 'International Tables Vol C Tables 4.2.6.8 and 6.1.1.4'
O O 0.0492 0.0322 'International Tables Vol C Tables 4.2.6.8 and 6.1.1.4'

loop_
_geom_angle_atom_site_label_1
_geom_angle_atom_site_label_2
_geom_angle_atom_site_label_3
_geom_angle_site_symmetry_1
_geom_angle_site_symmetry_3
_geom_angle
_geom_angle_publ_flag
C6 C1 C2 . . 119.1(2) ?
C6 C1 N1 . . 117.9(2) ?
C2 C1 N1 . . 123.0(2) ?
C1 C2 C3 . . 119.5(2) ?
C1 C2 H2 . . 120.2 ?
C3 C2 H2 . . 120.2 ?
C4 C3 C2 . . 121.8(3) ?
C4 C3 H3 . . 119.1 ?
C2 C3 H3 . . 119.1 ?
C3 C4 C5 . . 117.8(2) ?
C3 C4 C11 . . 120.7(3) ?
C5 C4 C11 . . 121.4(3) ?
C6 C5 C4 . . 120.8(3) ?
C6 C5 H5 . . 119.6 ?
C4 C5 H5 . . 119.6 ?
C5 C6 C1 . . 120.8(3) ?
C5 C6 H6 . . 119.6 ?
C1 C6 H6 . . 119.6 ?
O1 C7 N1 . . 124.4(2) ?
O1 C7 C8 . . 121.9(2) ?
N1 C7 C8 . . 113.68(19) ?
C9 C8 C7 . . 112.7(2) ?
C9 C8 H8A . . 109.0 ?
C7 C8 H8A . . 109.0 ?
C9 C8 H8B . . 109.0 ?
C7 C8 H8B . . 109.0 ?
H8A C8 H8B . . 107.8 ?
C10 C9 C8 . . 112.4(2) ?
C10 C9 H9A . . 109.1 ?
C8 C9 H9A . . 109.1 ?
C10 C9 H9B . . 109.1 ?
C8 C9 H9B . . 109.1 ?
H9A C9 H9B . . 107.9 ?
O2 C10 O3 . . 122.9(2) ?
O2 C10 C9 . . 123.8(2) ?
O3 C10 C9 . . 113.4(2) ?
C4 C11 H11A . . 109.5 ?
C4 C11 H11B . . 109.5 ?
H11A C11 H11B . . 109.5 ?
C4 C11 H11C . . 109.5 ?
H11A C11 H11C . . 109.5 ?
H11B C11 H11C . . 109.5 ?
C7 N1 C1 . . 126.48(19) ?
C7 N1 H1N . . 118.0(19) ?
C1 N1 H1N . . 115.1(19) ?
C10 O3 H3O . . 108(3) ?

loop_
_geom_bond_atom_site_label_1
_geom_bond_atom_site_label_2
_geom_bond_site_symmetry_2
_geom_bond_distance
_geom_bond_publ_flag
C1 C6 . 1.383(3) ?
C1 C2 . 1.386(3) ?
C1 N1 . 1.419(3) ?
C2 C3 . 1.387(4) ?
C2 H2 . 0.9300 ?
C3 C4 . 1.383(5) ?
C3 H3 . 0.9300 ?
C4 C5 . 1.390(5) ?
C4 C11 . 1.513(4) ?
C5 C6 . 1.378(4) ?
C5 H5 . 0.9300 ?
C6 H6 . 0.9300 ?
C7 O1 . 1.237(3) ?
C7 N1 . 1.340(3) ?
C7 C8 . 1.518(3) ?
C8 C9 . 1.514(3) ?
C8 H8A . 0.9700 ?
C8 H8B . 0.9700 ?
C9 C10 . 1.497(3) ?
C9 H9A . 0.9700 ?
C9 H9B . 0.9700 ?
C10 O2 . 1.225(3) ?
C10 O3 . 1.302(3) ?
C11 H11A . 0.9600 ?
C11 H11B . 0.9600 ?
C11 H11C . 0.9600 ?
N1 H1N . 0.836(17) ?
O3 H3O . 0.844(19) ?

loop_
_geom_hbond_atom_site_label_D
_geom_hbond_atom_site_label_H
_geom_hbond_atom_site_label_A
_geom_hbond_site_symmetry_A
_geom_hbond_distance_DH
_geom_hbond_distance_HA
_geom_hbond_distance_DA
_geom_hbond_angle_DHA
N1 H1N O1 1_655 0.836(17) 2.145(18) 2.979(2) 175(3)
O3 H3O O2 2_566 0.844(19) 1.84(2) 2.681(3) 171(4)

loop_
_geom_torsion_atom_site_label_1
_geom_torsion_atom_site_label_2
_geom_torsion_atom_site_label_3
_geom_torsion_atom_site_label_4
_geom_torsion_site_symmetry_1
_geom_torsion_site_symmetry_2
_geom_torsion_site_symmetry_3
_geom_torsion_site_symmetry_4
_geom_torsion
_geom_torsion_publ_flag
C6 C1 C2 C3 . . . . 1.9(4) ?
N1 C1 C2 C3 . . . . 179.6(2) ?
C1 C2 C3 C4 . . . . -1.4(4) ?
C2 C3 C4 C5 . . . . 0.1(4) ?
C2 C3 C4 C11 . . . . 179.2(3) ?
C3 C4 C5 C6 . . . . 0.5(4) ?
C11 C4 C5 C6 . . . . -178.6(3) ?
C4 C5 C6 C1 . . . . 0.1(4) ?
C2 C1 C6 C5 . . . . -1.4(4) ?
N1 C1 C6 C5 . . . . -179.1(2) ?
O1 C7 C8 C9 . . . . -27.7(3) ?
N1 C7 C8 C9 . . . . 154.7(2) ?
C7 C8 C9 C10 . . . . 176.27(19) ?
C8 C9 C10 O2 . . . . -0.5(4) ?
C8 C9 C10 O3 . . . . 179.6(2) ?
O1 C7 N1 C1 . . . . -1.7(4) ?
C8 C7 N1 C1 . . . . 175.8(2) ?
C6 C1 N1 C7 . . . . -146.1(2) ?
C2 C1 N1 C7 . . . . 36.3(3) ?

loop_
_cod_related_entry_id
_cod_related_entry_database
_cod_related_entry_code
1 ChemSpider 588323
